data_4329042
loop_
_publ_author_name
'Daniel J. Hutchinson'
'Scott A. Cameron'
'Lyall R. Hanton'
'Stephen C. Moratti'

_publ_contact_author 'Hanton, Lyall R.'
_publ_contact_author_email lhanton@Chemistry.otago.ac.nz
_publ_section_title
;
 Sensitivity of Silver(I) Complexes of a Pyrimidine-Hydrazone Ligand to
 Solvent, Counteranion, and Metal-to-Ligand Ratio Changes
;
_journal_name_full 'Inorganic Chemistry'
_journal_page_first 5070
_journal_page_last 5081
_journal_paper_doi 10.1021/ic2025582
_journal_volume 51
_journal_year 2012
_chemical_formula_moiety 'C25 H30 Ag2 N10 O2, 2(B F4)'
_chemical_formula_sum 'C25 H30 Ag2 B2 F8 N10 O2'
_chemical_formula_weight 891.95
_chemical_name_systematic
;
 ?
;
_space_group_IT_number 1
_symmetry_cell_setting triclinic
_symmetry_space_group_name_Hall 'P 1'
_symmetry_space_group_name_H-M 'P 1'
_atom_sites_solution_hydrogens geom
_atom_sites_solution_primary direct
_atom_sites_solution_secondary difmap
_audit_creation_method SHELXL-97
_cell_angle_alpha 80.108(7)
_cell_angle_beta 77.305(7)
_cell_angle_gamma 77.748(7)
_cell_formula_units_Z 1
_cell_length_a 7.9175(15)
_cell_length_b 8.3277(18)
_cell_length_c 12.571(3)
_cell_measurement_reflns_used 7785
_cell_measurement_temperature 89(2)
_cell_measurement_theta_max 24.77
_cell_measurement_theta_min 2.52
_cell_volume 783.3(3)
_computing_cell_refinement 'Bruker SMART'
_computing_data_collection 'Bruker SMART'
_computing_data_reduction 'Bruker SAINT'
_computing_molecular_graphics 'Bruker SHELXTL'
_computing_publication_material 'Bruker SHELXTL'
_computing_structure_refinement 'SHELXL-97 (Sheldrick, 1997)'
_computing_structure_solution 'SIR97 (Altomare et al., 1999)'
_diffrn_ambient_temperature 89(2)
_diffrn_measured_fraction_theta_full 0.653
_diffrn_measured_fraction_theta_max 0.653
_diffrn_measurement_device_type 'Bruker APEXII CCD area detector'
_diffrn_measurement_method 'phi and omega scans'
_diffrn_radiation_monochromator graphite
_diffrn_radiation_source 'fine-focus sealed tube'
_diffrn_radiation_type MoK\a
_diffrn_radiation_wavelength 0.71073
_diffrn_reflns_av_R_equivalents 0.0257
_diffrn_reflns_av_sigmaI/netI 0.0319
_diffrn_reflns_limit_h_max 9
_diffrn_reflns_limit_h_min -7
_diffrn_reflns_limit_k_max 8
_diffrn_reflns_limit_k_min -9
_diffrn_reflns_limit_l_max 13
_diffrn_reflns_limit_l_min -13
_diffrn_reflns_number 8503
_diffrn_reflns_theta_full 25.62
_diffrn_reflns_theta_max 25.62
_diffrn_reflns_theta_min 3.21
_diffrn_standards_number 0
_exptl_absorpt_coefficient_mu 1.342
_exptl_absorpt_correction_T_max 0.886
_exptl_absorpt_correction_T_min 0.761
_exptl_absorpt_correction_type multi-scan
_exptl_absorpt_process_details 'SADABS (Bruker, 2004)'
_exptl_crystal_colour 'light yellow'
_exptl_crystal_density_diffrn 1.891
_exptl_crystal_description plate
_exptl_crystal_F_000 442
_exptl_crystal_size_max 0.22
_exptl_crystal_size_mid 0.17
_exptl_crystal_size_min 0.09
_refine_diff_density_max 1.533
_refine_diff_density_min -0.703
_refine_diff_density_rms 0.141
_refine_ls_abs_structure_details 'Flack H D (1983), Acta Cryst. A39, 876-881'
_refine_ls_abs_structure_Flack 0.46(6)
_refine_ls_extinction_method none
_refine_ls_goodness_of_fit_ref 1.142
_refine_ls_hydrogen_treatment mixed
_refine_ls_matrix_type full
_refine_ls_number_parameters 447
_refine_ls_number_reflns 3270
_refine_ls_number_restraints 57
_refine_ls_restrained_S_all 1.137
_refine_ls_R_factor_all 0.0499
_refine_ls_R_factor_gt 0.0481
_refine_ls_shift/su_max 0.004
_refine_ls_shift/su_mean 0.000
_refine_ls_structure_factor_coef Fsqd
_refine_ls_weighting_details 'calc w=1/[\s^2^(Fo^2^)+(0.0501P)^2^+8.4369P] where P=(Fo^2^+2Fc^2^)/3'
_refine_ls_weighting_scheme calc
_refine_ls_wR_factor_gt 0.1254
_refine_ls_wR_factor_ref 0.1268
_reflns_number_gt 3182
_reflns_number_total 3270
_reflns_threshold_expression >2sigma(I)
_cod_data_source_file ic2025582_si_001_5.cif
_cod_data_source_block djh650b_complex5
_cod_original_sg_symbol_H-M 'P 1 '
_cod_database_code 4329042

loop_
_symmetry_equiv_pos_as_xyz
'x, y, z'

loop_
_atom_site_label
_atom_site_type_symbol
_atom_site_fract_x
_atom_site_fract_y
_atom_site_fract_z
_atom_site_U_iso_or_equiv
_atom_site_adp_type
_atom_site_occupancy
_atom_site_symmetry_multiplicity
_atom_site_calc_flag
_atom_site_refinement_flags
C1 C 0.757(2) 1.069(2) 0.9893(12) 0.033(4) Uani 1 1 d .
H1A H 0.8830 1.0243 0.9904 0.040 Uiso 1 1 calc R
H1B H 0.7318 1.1864 1.0032 0.040 Uiso 1 1 calc R
C2 C 0.7123(19) 1.0567(17) 0.8722(12) 0.014(4) Uani 1 1 d .
C3 C 0.583(2) 0.9818(19) 0.8634(13) 0.025(4) Uani 1 1 d .
H3 H 0.5149 0.9311 0.9271 0.030 Uiso 1 1 calc R
C4 C 0.551(2) 0.9797(18) 0.7600(13) 0.041(4) Uani 1 1 d .
H4 H 0.4597 0.9289 0.7496 0.049 Uiso 1 1 calc R
C5 C 0.662(2) 1.0589(18) 0.6689(12) 0.025(4) Uani 1 1 d .
H5 H 0.6472 1.0606 0.5958 0.030 Uiso 1 1 calc R
C6 C 0.7878(19) 1.1303(18) 0.6873(11) 0.022(4) Uani 1 1 d .
C7 C 0.906(2) 1.2045(16) 0.5914(12) 0.032(4) Uani 1 1 d .
H7 H 0.8863 1.2112 0.5189 0.038 Uiso 1 1 calc R
C8 C 1.164(2) 1.3183(18) 0.4077(12) 0.024(4) Uani 1 1 d U
H8A H 1.1309 1.2163 0.3963 0.035 Uiso 1 1 calc R
H8B H 1.2825 1.3258 0.3660 0.035 Uiso 1 1 calc R
H8C H 1.0801 1.4143 0.3822 0.035 Uiso 1 1 calc R
C9 C 1.2861(16) 1.3819(14) 0.5571(11) 0.018(3) Uani 1 1 d .
C10 C 1.4174(18) 1.4443(16) 0.4762(11) 0.024(3) Uani 1 1 d .
H10 H 1.4236 1.4402 0.4004 0.029 Uiso 1 1 calc R
C11 C 1.5361(19) 1.5111(13) 0.5108(10) 0.021(3) Uani 1 1 d .
C12 C 1.405(2) 1.443(2) 0.6897(12) 0.027(4) Uani 1 1 d .
C13 C 1.4048(19) 1.4444(18) 0.8117(11) 0.022(3) Uani 1 1 d U
H13A H 1.4928 1.3519 0.8364 0.033 Uiso 1 1 calc R
H13B H 1.2881 1.4331 0.8554 0.033 Uiso 1 1 calc R
H13C H 1.4338 1.5492 0.8211 0.033 Uiso 1 1 calc R
C14 C 1.676(3) 1.613(2) 0.3207(13) 0.029(4) Uani 1 1 d .
H14A H 1.6678 1.7312 0.2947 0.043 Uiso 1 1 calc R
H14B H 1.5784 1.5732 0.3027 0.043 Uiso 1 1 calc R
H14C H 1.7880 1.5518 0.2850 0.043 Uiso 1 1 calc R
C15 C 1.9063(18) 1.7115(14) 0.4158(11) 0.021(3) Uani 1 1 d .
H15 H 1.9126 1.7290 0.3384 0.025 Uiso 1 1 calc R
C16 C 2.030(2) 1.7689(19) 0.4648(12) 0.024(4) Uani 1 1 d U
C17 C 2.173(3) 1.831(2) 0.3997(16) 0.035(5) Uani 1 1 d .
H17 H 2.1939 1.8320 0.3222 0.043 Uiso 1 1 calc R
C18 C 2.2852(18) 1.8892(16) 0.4450(11) 0.025(3) Uani 1 1 d .
H18 H 2.3765 1.9426 0.4009 0.030 Uiso 1 1 calc R
C19 C 2.259(2) 1.8665(18) 0.5607(11) 0.023(4) Uani 1 1 d .
H19 H 2.3425 1.8930 0.5956 0.027 Uiso 1 1 calc R
C20 C 2.115(2) 1.807(2) 0.6241(15) 0.032(5) Uani 1 1 d .
C21 C 2.084(2) 1.7798(19) 0.7456(11) 0.028(4) Uani 1 1 d .
H21A H 1.9576 1.8185 0.7748 0.034 Uiso 1 1 calc R
H21B H 2.1124 1.6596 0.7708 0.034 Uiso 1 1 calc R
C22 C 1.174(3) 1.178(2) 1.0506(16) 0.039(5) Uani 1 1 d .
C23 C 1.229(3) 1.163(2) 1.1550(13) 0.030(4) Uani 1 1 d .
H23A H 1.2923 1.2529 1.1537 0.044 Uiso 1 1 calc R
H23B H 1.3064 1.0561 1.1675 0.044 Uiso 1 1 calc R
H23C H 1.1251 1.1710 1.2143 0.044 Uiso 1 1 calc R
C24 C 1.753(3) 1.543(2) 0.9420(16) 0.036(5) Uani 1 1 d U
C25 C 1.7564(19) 1.5407(18) 1.0597(11) 0.020(3) Uani 1 1 d U
H25A H 1.7346 1.4333 1.1003 0.029 Uiso 1 1 calc R
H25B H 1.6648 1.6293 1.0898 0.029 Uiso 1 1 calc R
H25C H 1.8719 1.5579 1.0669 0.029 Uiso 1 1 calc R
B1 B 0.714(2) 1.1375(19) 0.3070(13) 0.021(4) Uani 1 1 d U
B2 B 1.218(2) 1.663(2) 1.0948(18) 0.034(4) Uani 1 1 d .
N1 N 0.8169(16) 1.1328(14) 0.7887(9) 0.029(3) Uani 1 1 d .
N2 N 1.0381(18) 1.2598(15) 0.6087(12) 0.017(3) Uani 1 1 d .
N3 N 1.1600(17) 1.3160(15) 0.5294(12) 0.029(3) Uani 1 1 d .
N4 N 1.2826(14) 1.3828(14) 0.6634(8) 0.023(3) Uani 1 1 d .
N5 N 1.5347(14) 1.5110(12) 0.6197(8) 0.021(3) Uani 1 1 d .
N6 N 1.6652(17) 1.5857(14) 0.4352(9) 0.021(3) Uani 1 1 d U
N7 N 1.7897(19) 1.6374(16) 0.4796(10) 0.026(3) Uani 1 1 d U
N8 N 2.0092(16) 1.7485(12) 0.5789(9) 0.028(3) Uani 1 1 d .
N9 N 1.136(2) 1.1898(18) 0.9628(12) 0.036(4) Uani 1 1 d U
N10 N 1.785(3) 1.534(2) 0.8496(16) 0.045(5) Uani 1 1 d .
O1 O 0.651(2) 0.9767(19) 1.0689(12) 0.056(4) Uani 1 1 d .
H1 H 0.6704 0.9801 1.1313 0.084 Uiso 1 1 calc R
O2 O 2.1857(14) 1.8637(12) 0.7874(8) 0.032(3) Uani 1 1 d .
H2 H 2.1615 1.8491 0.8565 0.048 Uiso 1 1 calc R
F11 F 0.6220(15) 1.0580(13) 0.4091(8) 0.055(3) Uani 1 1 d .
F12 F 0.8247(14) 1.2217(12) 0.3370(8) 0.049(3) Uani 1 1 d .
F13 F 0.8014(13) 1.0232(10) 0.2400(7) 0.048(2) Uani 1 1 d .
F14 F 0.5804(10) 1.2481(9) 0.2585(6) 0.038(2) Uani 1 1 d .
F21 F 1.3583(15) 1.5340(13) 1.0473(8) 0.067(3) Uani 1 1 d .
F22 F 1.296(2) 1.7684(15) 1.1263(11) 0.104(5) Uani 1 1 d .
F23 F 1.1398(18) 1.7361(16) 1.0059(9) 0.086(4) Uani 1 1 d .
F24 F 1.1025(16) 1.5900(14) 1.1737(9) 0.065(3) Uani 1 1 d .
Ag1 Ag 1.08089(11) 1.22772(10) 0.79653(8) 0.0327(4) Uani 1 1 d .
Ag2 Ag 1.77441(10) 1.59662(9) 0.67351(7) 0.0281(3) Uani 1 1 d .

loop_
_atom_site_aniso_label
_atom_site_aniso_U_11
_atom_site_aniso_U_22
_atom_site_aniso_U_33
_atom_site_aniso_U_23
_atom_site_aniso_U_13
_atom_site_aniso_U_12
C1 0.041(12) 0.040(9) 0.019(9) 0.017(7) -0.014(8) -0.016(8)
C2 0.013(8) 0.022(8) 0.008(7) -0.009(6) -0.001(6) -0.004(7)
C3 0.022(9) 0.040(9) 0.014(10) -0.008(7) 0.001(7) -0.007(7)
C4 0.043(11) 0.034(9) 0.037(10) 0.003(7) 0.013(8) -0.016(8)
C5 0.024(9) 0.027(8) 0.029(9) -0.001(7) -0.016(7) -0.008(7)
C6 0.019(8) 0.037(9) 0.012(8) -0.005(7) -0.007(6) -0.003(7)
C7 0.038(10) 0.021(7) 0.034(9) -0.015(6) 0.003(7) -0.001(7)
C8 0.016(8) 0.029(7) 0.033(8) 0.005(6) -0.016(7) -0.015(6)
C9 0.007(7) 0.015(6) 0.032(8) -0.005(6) -0.006(6) 0.001(5)
C10 0.025(8) 0.030(7) 0.017(7) 0.001(6) -0.002(6) -0.008(6)
C11 0.036(9) 0.006(6) 0.018(8) -0.005(5) -0.007(6) 0.011(6)
C12 0.013(9) 0.042(10) 0.019(9) -0.005(7) 0.006(7) 0.001(7)
C13 0.015(8) 0.039(8) 0.008(7) -0.007(6) 0.009(6) -0.004(6)
C14 0.040(11) 0.030(9) 0.018(9) 0.003(7) -0.009(7) -0.012(8)
C15 0.032(8) 0.019(6) 0.016(7) 0.004(5) 0.001(6) -0.022(6)
C16 0.015(7) 0.031(7) 0.018(7) -0.003(5) 0.006(5) 0.005(6)
C17 0.050(13) 0.028(9) 0.025(10) 0.013(8) -0.008(9) -0.011(9)
C18 0.023(8) 0.029(7) 0.025(8) -0.010(6) 0.000(6) -0.009(6)
C19 0.029(9) 0.034(8) 0.005(9) -0.005(7) -0.006(7) 0.000(7)
C20 0.019(10) 0.022(8) 0.043(12) -0.009(8) 0.010(8) 0.011(7)
C21 0.023(9) 0.040(9) 0.013(8) 0.010(7) 0.004(6) -0.006(8)
C22 0.040(11) 0.047(11) 0.039(12) -0.014(9) -0.001(8) -0.025(9)
C23 0.048(12) 0.027(8) 0.012(8) -0.002(6) -0.002(7) -0.009(8)
C24 0.054(9) 0.028(7) 0.019(8) -0.004(6) 0.010(7) -0.008(6)
C25 0.014(8) 0.036(8) 0.007(6) 0.002(5) 0.006(5) -0.014(6)
B1 0.033(8) 0.023(7) 0.008(6) -0.008(6) 0.003(6) -0.013(6)
B2 0.020(10) 0.031(10) 0.056(13) -0.019(10) 0.004(9) -0.015(8)
N1 0.031(8) 0.046(7) 0.015(7) -0.009(6) -0.002(5) -0.013(6)
N2 0.016(8) 0.009(6) 0.025(8) -0.004(5) 0.002(6) 0.001(5)
N3 0.023(8) 0.029(7) 0.030(8) -0.013(6) 0.002(6) 0.004(6)
N4 0.014(7) 0.041(7) 0.013(6) -0.001(5) -0.005(5) -0.005(5)
N5 0.022(7) 0.023(6) 0.018(6) 0.004(5) -0.008(5) -0.006(5)
N6 0.024(6) 0.033(6) 0.011(6) -0.001(5) -0.009(5) -0.011(5)
N7 0.038(7) 0.028(6) 0.006(6) 0.001(5) 0.003(5) -0.007(5)
N8 0.038(8) 0.018(6) 0.033(8) -0.004(5) -0.012(6) -0.012(5)
N9 0.033(7) 0.039(6) 0.030(7) 0.015(5) -0.002(6) -0.014(6)
N10 0.051(11) 0.043(10) 0.052(11) -0.002(8) -0.011(8) -0.035(8)
O1 0.074(12) 0.082(10) 0.024(8) -0.005(7) 0.004(7) -0.054(9)
O2 0.043(7) 0.034(6) 0.031(6) -0.002(5) -0.011(5) -0.028(6)
F11 0.089(9) 0.060(6) 0.025(5) 0.017(5) -0.008(5) -0.052(6)
F12 0.054(7) 0.057(6) 0.048(6) -0.010(5) -0.013(5) -0.028(5)
F13 0.057(6) 0.040(5) 0.045(5) -0.007(4) -0.015(5) 0.002(4)
F14 0.038(5) 0.043(5) 0.033(5) -0.003(4) -0.015(4) 0.000(4)
F21 0.080(8) 0.080(7) 0.045(6) -0.019(5) -0.009(5) -0.018(6)
F22 0.168(15) 0.072(8) 0.066(8) -0.030(7) 0.031(9) -0.047(9)
F23 0.093(10) 0.104(9) 0.041(7) 0.009(6) -0.015(6) 0.014(7)
F24 0.075(9) 0.066(7) 0.047(7) 0.008(5) 0.006(6) -0.030(6)
Ag1 0.0366(9) 0.0474(8) 0.0182(7) 0.0017(6) -0.0044(6) -0.0224(6)
Ag2 0.0351(9) 0.0347(7) 0.0155(7) 0.0005(5) -0.0025(6) -0.0137(6)

loop_
_atom_type_symbol
_atom_type_description
_atom_type_scat_dispersion_real
_atom_type_scat_dispersion_imag
_atom_type_scat_source
C C 0.0033 0.0016 'International Tables Vol C Tables 4.2.6.8 and 6.1.1.4'
H H 0.0000 0.0000 'International Tables Vol C Tables 4.2.6.8 and 6.1.1.4'
B B 0.0013 0.0007 'International Tables Vol C Tables 4.2.6.8 and 6.1.1.4'
N N 0.0061 0.0033 'International Tables Vol C Tables 4.2.6.8 and 6.1.1.4'
O O 0.0106 0.0060 'International Tables Vol C Tables 4.2.6.8 and 6.1.1.4'
F F 0.0171 0.0103 'International Tables Vol C Tables 4.2.6.8 and 6.1.1.4'
Ag Ag -0.8971 1.1015 'International Tables Vol C Tables 4.2.6.8 and 6.1.1.4'

loop_
_geom_angle_atom_site_label_1
_geom_angle_atom_site_label_2
_geom_angle_atom_site_label_3
_geom_angle
O1 C1 C2 106.6(13)
O1 C1 H1A 110.4
C2 C1 H1A 110.4
O1 C1 H1B 110.4
C2 C1 H1B 110.4
H1A C1 H1B 108.6
C3 C2 N1 126.0(13)
C3 C2 C1 122.6(14)
N1 C2 C1 111.4(12)
C2 C3 C4 118.9(15)
C2 C3 H3 120.5
C4 C3 H3 120.5
C3 C4 C5 116.1(15)
C3 C4 H4 121.9
C5 C4 H4 121.9
C6 C5 C4 119.9(14)
C6 C5 H5 120.0
C4 C5 H5 120.0
C5 C6 N1 123.3(14)
C5 C6 C7 118.7(13)
N1 C6 C7 117.9(13)
N2 C7 C6 118.7(14)
N2 C7 H7 120.6
C6 C7 H7 120.6
N3 C8 H8A 109.5
N3 C8 H8B 109.5
H8A C8 H8B 109.5
N3 C8 H8C 109.5
H8A C8 H8C 109.5
H8B C8 H8C 109.5
N4 C9 N3 118.1(12)
N4 C9 C10 120.8(11)
N3 C9 C10 121.1(12)
C11 C10 C9 117.4(12)
C11 C10 H10 121.3
C9 C10 H10 121.3
N5 C11 C10 122.2(13)
N5 C11 N6 116.6(12)
C10 C11 N6 121.2(12)
N4 C12 N5 126.8(13)
N4 C12 C13 119.2(12)
N5 C12 C13 113.9(12)
C12 C13 H13A 109.5
C12 C13 H13B 109.5
H13A C13 H13B 109.5
C12 C13 H13C 109.5
H13A C13 H13C 109.5
H13B C13 H13C 109.5
N6 C14 H14A 109.5
N6 C14 H14B 109.5
H14A C14 H14B 109.5
N6 C14 H14C 109.5
H14A C14 H14C 109.5
H14B C14 H14C 109.5
N7 C15 C16 118.2(12)
N7 C15 H15 120.9
C16 C15 H15 120.9
C17 C16 N8 120.1(15)
C17 C16 C15 121.0(14)
N8 C16 C15 118.7(13)
C18 C17 C16 121.0(17)
C18 C17 H17 119.5
C16 C17 H17 119.5
C17 C18 C19 116.5(16)
C17 C18 H18 121.8
C19 C18 H18 121.8
C20 C19 C18 121.6(15)
C20 C19 H19 119.2
C18 C19 H19 119.2
N8 C20 C19 120.7(16)
N8 C20 C21 115.3(15)
C19 C20 C21 123.3(16)
O2 C21 C20 111.8(13)
O2 C21 H21A 109.3
C20 C21 H21A 109.3
O2 C21 H21B 109.3
C20 C21 H21B 109.3
H21A C21 H21B 107.9
N9 C22 C23 177(2)
C22 C23 H23A 109.5
C22 C23 H23B 109.5
H23A C23 H23B 109.5
C22 C23 H23C 109.5
H23A C23 H23C 109.5
H23B C23 H23C 109.5
N10 C24 C25 166(2)
C24 C25 H25A 109.5
C24 C25 H25B 109.5
H25A C25 H25B 109.5
C24 C25 H25C 109.5
H25A C25 H25C 109.5
H25B C25 H25C 109.5
F13 B1 F12 112.7(14)
F13 B1 F14 110.6(11)
F12 B1 F14 111.5(12)
F13 B1 F11 110.5(12)
F12 B1 F11 106.0(11)
F14 B1 F11 105.2(13)
F22 B2 F24 116.1(17)
F22 B2 F23 110.7(17)
F24 B2 F23 110.3(14)
F22 B2 F21 107.0(14)
F24 B2 F21 109.3(14)
F23 B2 F21 102.5(14)
C2 N1 C6 115.7(12)
C2 N1 Ag1 127.0(9)
C6 N1 Ag1 116.2(9)
C7 N2 N3 124.0(14)
C7 N2 Ag1 117.5(11)
N3 N2 Ag1 118.1(10)
N2 N3 C9 118.9(13)
N2 N3 C8 123.5(12)
C9 N3 C8 117.6(12)
C12 N4 C9 118.0(12)
C12 N4 Ag1 123.6(9)
C9 N4 Ag1 117.5(8)
C12 N5 C11 114.7(12)
C12 N5 Ag2 125.2(9)
C11 N5 Ag2 119.7(9)
C14 N6 N7 119.0(13)
C14 N6 C11 124.6(13)
N7 N6 C11 116.3(11)
C15 N7 N6 119.5(12)
C15 N7 Ag2 120.4(10)
N6 N7 Ag2 120.0(9)
C20 N8 C16 119.1(14)
C20 N8 Ag2 127.4(11)
C16 N8 Ag2 113.6(9)
C22 N9 Ag1 174.9(14)
C24 N10 Ag2 159.3(17)
C1 O1 H1 109.5
C21 O2 H2 109.5
N9 Ag1 N1 112.8(5)
N9 Ag1 N2 176.4(6)
N1 Ag1 N2 69.2(4)
N9 Ag1 N4 112.8(5)
N1 Ag1 N4 133.9(4)
N2 Ag1 N4 65.5(4)
N10 Ag2 N7 173.3(7)
N10 Ag2 N5 114.8(5)
N7 Ag2 N5 66.7(4)
N10 Ag2 N8 110.1(5)
N7 Ag2 N8 68.9(4)
N5 Ag2 N8 135.1(4)

loop_
_geom_bond_atom_site_label_1
_geom_bond_atom_site_label_2
_geom_bond_distance
C1 O1 1.40(2)
C1 C2 1.61(2)
C1 H1A 0.9900
C1 H1B 0.9900
C2 C3 1.34(2)
C2 N1 1.343(19)
C3 C4 1.38(2)
C3 H3 0.9500
C4 C5 1.44(2)
C4 H4 0.9500
C5 C6 1.34(2)
C5 H5 0.9500
C6 N1 1.348(17)
C6 C7 1.49(2)
C7 N2 1.30(2)
C7 H7 0.9500
C8 N3 1.52(2)
C8 H8A 0.9800
C8 H8B 0.9800
C8 H8C 0.9800
C9 N4 1.331(16)
C9 N3 1.367(18)
C9 C10 1.403(19)
C10 C11 1.366(19)
C10 H10 0.9500
C11 N5 1.365(16)
C11 N6 1.405(19)
C12 N4 1.30(2)
C12 N5 1.355(19)
C12 C13 1.54(2)
C13 H13A 0.9800
C13 H13B 0.9800
C13 H13C 0.9800
C14 N6 1.40(2)
C14 H14A 0.9800
C14 H14B 0.9800
C14 H14C 0.9800
C15 N7 1.274(19)
C15 C16 1.46(2)
C15 H15 0.9500
C16 C17 1.39(3)
C16 N8 1.392(19)
C17 C18 1.36(2)
C17 H17 0.9500
C18 C19 1.41(2)
C18 H18 0.9500
C19 C20 1.37(2)
C19 H19 0.9500
C20 N8 1.32(2)
C20 C21 1.48(2)
C21 O2 1.402(18)
C21 H21A 0.9900
C21 H21B 0.9900
C22 N9 1.19(2)
C22 C23 1.45(3)
C23 H23A 0.9800
C23 H23B 0.9800
C23 H23C 0.9800
C24 N10 1.15(2)
C24 C25 1.48(2)
C25 H25A 0.9800
C25 H25B 0.9800
C25 H25C 0.9800
B1 F13 1.354(18)
B1 F12 1.378(19)
B1 F14 1.420(18)
B1 F11 1.46(2)
B2 F22 1.33(2)
B2 F24 1.35(2)
B2 F23 1.38(2)
B2 F21 1.47(2)
N1 Ag1 2.413(12)
N2 N3 1.323(19)
N2 Ag1 2.421(14)
N4 Ag1 2.445(11)
N5 Ag2 2.424(11)
N6 N7 1.405(19)
N7 Ag2 2.382(12)
N8 Ag2 2.445(12)
N9 Ag1 2.185(15)
N10 Ag2 2.202(19)
O1 H1 0.8400
O2 H2 0.8400
